data_7102802
loop_
_publ_author_name
'Armstrong, David R.'
'Clegg, William'
'Dale, Sophie H.'
'Garc\'ia-\'Alvarez, Joaqu\'in'
'Harrington, Ross W.'
'Hevia, Eva'
'Honeyman, Gordon W.'
'Kennedy, Alan R.'
'Mulvey, Robert E.'
'O'Hara, Charles T.'

_publ_section_title
;
 Transamination chemistry of sodium TMP-zincate: synthesis and crystal
 structure of a chiral amidozincate
;
_journal_coden_ASTM CHCOFS
_journal_issue 2
_journal_name_full
;
 Chemical Communications (Cambridge, United Kingdom)
;
_journal_page_first 187
_journal_page_last 189
_journal_paper_doi 10.1039/b713987j
_journal_year 2008
_chemical_formula_moiety 'C22 H53 N4 Na Zn'
_chemical_formula_sum 'C22 H53 N4 Na Zn'
_chemical_formula_weight 462.04
_space_group_IT_number 15
_symmetry_cell_setting monoclinic
_symmetry_space_group_name_Hall '-C 2yc'
_symmetry_space_group_name_H-M 'C 1 2/c 1'
_atom_sites_solution_hydrogens geom
_atom_sites_solution_primary direct
_atom_sites_solution_secondary difmap
_audit_creation_method SHELXL-97
_cell_angle_alpha 90.00
_cell_angle_beta 100.5662(13)
_cell_angle_gamma 90.00
_cell_formula_units_Z 4
_cell_length_a 10.8591(9)
_cell_length_b 18.6245(16)
_cell_length_c 14.1986(12)
_cell_measurement_reflns_used 10781
_cell_measurement_temperature 150(2)
_cell_measurement_theta_max 28.65
_cell_measurement_theta_min 2.44
_cell_volume 2822.9(4)
_computing_cell_refinement 'Bruker SAINT'
_computing_data_collection 'Bruker SMART'
_computing_data_reduction 'Bruker SAINT'
_computing_molecular_graphics 'Bruker SHELXTL'
_computing_publication_material 'Bruker SHELXTL and local programs'
_computing_structure_refinement 'Bruker SHELXTL'
_computing_structure_solution 'Bruker SHELXTL'
_diffrn_ambient_temperature 150(2)
_diffrn_measured_fraction_theta_full 0.999
_diffrn_measured_fraction_theta_max 0.999
_diffrn_measurement_device_type 'Bruker SMART 1K CCD diffractometer'
_diffrn_measurement_method 'thin-slice \w scans'
_diffrn_radiation_monochromator graphite
_diffrn_radiation_source 'sealed tube'
_diffrn_radiation_type MoK\a
_diffrn_radiation_wavelength 0.71073
_diffrn_reflns_av_R_equivalents 0.0343
_diffrn_reflns_av_sigmaI/netI 0.0258
_diffrn_reflns_limit_h_max 11
_diffrn_reflns_limit_h_min -11
_diffrn_reflns_limit_k_max 20
_diffrn_reflns_limit_k_min -20
_diffrn_reflns_limit_l_max 15
_diffrn_reflns_limit_l_min -15
_diffrn_reflns_number 7807
_diffrn_reflns_theta_full 22.49
_diffrn_reflns_theta_max 22.49
_diffrn_reflns_theta_min 2.19
_diffrn_standards_number 0
_exptl_absorpt_coefficient_mu 0.898
_exptl_absorpt_correction_T_max 0.695
_exptl_absorpt_correction_T_min 0.600
_exptl_absorpt_correction_type multi-scan
_exptl_absorpt_process_details SADABS
_exptl_crystal_colour colourless
_exptl_crystal_density_diffrn 1.087
_exptl_crystal_density_method 'not measured'
_exptl_crystal_description block
_exptl_crystal_F_000 1016
_exptl_crystal_size_max 0.63
_exptl_crystal_size_mid 0.55
_exptl_crystal_size_min 0.44
_refine_diff_density_max 0.520
_refine_diff_density_min -0.790
_refine_diff_density_rms 0.063
_refine_ls_extinction_method none
_refine_ls_goodness_of_fit_ref 1.229
_refine_ls_hydrogen_treatment constr
_refine_ls_matrix_type full
_refine_ls_number_parameters 179
_refine_ls_number_reflns 1852
_refine_ls_number_restraints 249
_refine_ls_restrained_S_all 1.178
_refine_ls_R_factor_all 0.0548
_refine_ls_R_factor_gt 0.0530
_refine_ls_shift/su_max 0.001
_refine_ls_shift/su_mean 0.000
_refine_ls_structure_factor_coef Fsqd
_refine_ls_weighting_details 'calc w=1/[\s^2^(Fo^2^)+(0.0299P)^2^+14.3536P] where P=(Fo^2^+2Fc^2^)/3'
_refine_ls_weighting_scheme calc
_refine_ls_wR_factor_gt 0.1230
_refine_ls_wR_factor_ref 0.1239
_reflns_number_gt 1784
_reflns_number_total 1852
_reflns_threshold_expression I>2\s(I)
_cod_data_source_file b713987j.txt
_cod_data_source_block rem332_compound_4
_cod_original_sg_symbol_H-M 'C 2/c'
_cod_database_code 7102802

loop_
_symmetry_equiv_pos_as_xyz
'x, y, z'
'-x, y, -z+1/2'
'x+1/2, y+1/2, z'
'-x+1/2, y+1/2, -z+1/2'
'-x, -y, -z'
'x, -y, z-1/2'
'-x+1/2, -y+1/2, -z'
'x+1/2, -y+1/2, z-1/2'

loop_
_atom_site_label
_atom_site_type_symbol
_atom_site_fract_x
_atom_site_fract_y
_atom_site_fract_z
_atom_site_U_iso_or_equiv
_atom_site_adp_type
_atom_site_occupancy
_atom_site_symmetry_multiplicity
_atom_site_calc_flag
_atom_site_refinement_flags
_atom_site_disorder_assembly
_atom_site_disorder_group
Zn Zn 0.5000 0.62965(4) 0.7500 0.0320(3) Uani 1 2 d S . .
Na Na 0.5000 0.79244(12) 0.7500 0.0360(6) Uani 1 2 d S . .
N1 N 0.4486(4) 0.8989(2) 0.6442(3) 0.0594(12) Uani 1 1 d . A .
N2 N 0.6157(3) 0.69535(19) 0.6937(3) 0.0398(9) Uani 1 1 d . A .
C1 C 0.4534(8) 0.9608(3) 0.7084(5) 0.104(3) Uani 1 1 d U . .
H1A H 0.4646 1.0044 0.6712 0.124 Uiso 1 1 calc R A .
H1B H 0.3710 0.9648 0.7284 0.124 Uiso 1 1 calc R . .
C2 C 0.3265(6) 0.8985(4) 0.5831(5) 0.084(2) Uani 1 1 d U . .
H2A H 0.2615 0.8981 0.6227 0.126 Uiso 1 1 calc R A .
H2B H 0.3182 0.8556 0.5425 0.126 Uiso 1 1 calc R . .
H2C H 0.3171 0.9415 0.5427 0.126 Uiso 1 1 calc R . .
C3 C 0.5434(7) 0.9006(4) 0.5834(5) 0.097(2) Uani 1 1 d U . .
H3A H 0.6270 0.9005 0.6236 0.145 Uiso 1 1 calc R A .
H3B H 0.5329 0.9442 0.5440 0.145 Uiso 1 1 calc R . .
H3C H 0.5340 0.8583 0.5417 0.145 Uiso 1 1 calc R . .
C4 C 0.7375(11) 0.7147(6) 0.7666(10) 0.040(3) Uani 0.536(13) 1 d PDU A 1
H4 H 0.7058 0.7329 0.8240 0.048 Uiso 0.536(13) 1 calc PR A 1
C4A C 0.7418(15) 0.6903(9) 0.7287(10) 0.053(4) Uani 0.464(13) 1 d PDU A 2
H4A H 0.7760 0.6450 0.7059 0.063 Uiso 0.464(13) 1 calc PR A 2
C5 C 0.8199(11) 0.6511(6) 0.8047(9) 0.067(4) Uani 0.536(13) 1 d PDU A 1
H5A H 0.7677 0.6127 0.8236 0.100 Uiso 0.536(13) 1 calc PR A 1
H5B H 0.8817 0.6662 0.8604 0.100 Uiso 0.536(13) 1 calc PR A 1
H5C H 0.8634 0.6334 0.7546 0.100 Uiso 0.536(13) 1 calc PR A 1
C5A C 0.7558(11) 0.6895(8) 0.8373(9) 0.061(4) Uani 0.464(13) 1 d PDU A 2
H5A1 H 0.7120 0.6476 0.8570 0.092 Uiso 0.464(13) 1 calc PR A 2
H5A2 H 0.7196 0.7334 0.8586 0.092 Uiso 0.464(13) 1 calc PR A 2
H5A3 H 0.8449 0.6868 0.8663 0.092 Uiso 0.464(13) 1 calc PR A 2
C6 C 0.8138(19) 0.7770(8) 0.7384(11) 0.061(4) Uani 0.536(13) 1 d PDU A 1
H6A H 0.7579 0.8174 0.7166 0.092 Uiso 0.536(13) 1 calc PR A 1
H6B H 0.8565 0.7619 0.6867 0.092 Uiso 0.536(13) 1 calc PR A 1
H6C H 0.8760 0.7919 0.7940 0.092 Uiso 0.536(13) 1 calc PR A 1
C6A C 0.8134(18) 0.7548(11) 0.7014(17) 0.088(8) Uani 0.464(13) 1 d PDU A 2
H6A1 H 0.8002 0.7589 0.6315 0.132 Uiso 0.464(13) 1 calc PR A 2
H6A2 H 0.9030 0.7487 0.7268 0.132 Uiso 0.464(13) 1 calc PR A 2
H6A3 H 0.7832 0.7985 0.7283 0.132 Uiso 0.464(13) 1 calc PR A 2
C7 C 0.6151(7) 0.6909(3) 0.5912(4) 0.0758(18) Uani 1 1 d DU . .
H7A H 0.6424 0.7397 0.5738 0.091 Uiso 0.50 1 calc PR A 1
H7B H 0.6478 0.7378 0.5719 0.091 Uiso 0.50 1 d PR A 2
C8 C 0.4826(8) 0.6847(4) 0.5387(4) 0.112(3) Uani 1 1 d DU A .
H8A H 0.4818 0.6824 0.4697 0.168 Uiso 1 1 calc R . .
H8B H 0.4346 0.7265 0.5530 0.168 Uiso 1 1 calc R . .
H8C H 0.4449 0.6409 0.5592 0.168 Uiso 1 1 calc R . .
C9 C 0.723(2) 0.6396(9) 0.5732(15) 0.091(5) Uani 0.536(13) 1 d PU A 1
H9A H 0.8014 0.6534 0.6151 0.137 Uiso 0.536(13) 1 calc PR A 1
H9B H 0.7326 0.6432 0.5061 0.137 Uiso 0.536(13) 1 calc PR A 1
H9C H 0.7018 0.5900 0.5872 0.137 Uiso 0.536(13) 1 calc PR A 1
C9A C 0.668(3) 0.6213(13) 0.544(2) 0.118(8) Uani 0.464(13) 1 d PU A 2
H9D H 0.7574 0.6156 0.5696 0.178 Uiso 0.464(13) 1 calc PR A 2
H9E H 0.6557 0.6275 0.4741 0.178 Uiso 0.464(13) 1 calc PR A 2
H9F H 0.6226 0.5784 0.5586 0.178 Uiso 0.464(13) 1 calc PR A 2
C10 C 0.5000 0.5199(4) 0.7500 0.068(2) Uani 1 2 d SDU . .
C11 C 0.566(2) 0.4889(7) 0.8413(12) 0.123(6) Uani 0.50 1 d PDU A -1
H11A H 0.6539 0.5046 0.8530 0.184 Uiso 0.50 1 calc PR A -1
H11B H 0.5629 0.4364 0.8374 0.184 Uiso 0.50 1 calc PR A -1
H11C H 0.5260 0.5051 0.8939 0.184 Uiso 0.50 1 calc PR A -1
C12 C 0.555(2) 0.4896(7) 0.6649(15) 0.130(6) Uani 0.50 1 d PDU A -1
H12A H 0.5106 0.5104 0.6049 0.196 Uiso 0.50 1 calc PR A -1
H12B H 0.5458 0.4373 0.6628 0.196 Uiso 0.50 1 calc PR A -1
H12C H 0.6443 0.5020 0.6734 0.196 Uiso 0.50 1 calc PR A -1
C13 C 0.3645(10) 0.4957(7) 0.7271(14) 0.090(4) Uani 0.50 1 d PDU A -1
H13A H 0.3238 0.5167 0.6660 0.135 Uiso 0.50 1 calc PR A -1
H13B H 0.3209 0.5114 0.7781 0.135 Uiso 0.50 1 calc PR A -1
H13C H 0.3612 0.4432 0.7223 0.135 Uiso 0.50 1 calc PR A -1

loop_
_atom_site_aniso_label
_atom_site_aniso_U_11
_atom_site_aniso_U_22
_atom_site_aniso_U_33
_atom_site_aniso_U_23
_atom_site_aniso_U_13
_atom_site_aniso_U_12
Zn 0.0316(4) 0.0267(4) 0.0372(4) 0.000 0.0052(3) 0.000
Na 0.0388(13) 0.0333(13) 0.0352(13) 0.000 0.0044(10) 0.000
N1 0.077(3) 0.048(3) 0.051(3) 0.010(2) 0.005(2) 0.010(2)
N2 0.034(2) 0.040(2) 0.048(2) 0.0064(18) 0.0155(18) 0.0032(17)
C1 0.152(7) 0.041(3) 0.099(5) 0.008(3) -0.026(5) 0.012(4)
C2 0.085(5) 0.093(5) 0.071(4) 0.016(4) 0.005(4) 0.035(4)
C3 0.095(5) 0.094(5) 0.105(5) 0.056(4) 0.027(4) 0.022(4)
C4 0.025(5) 0.048(7) 0.044(8) -0.003(6) 0.002(5) 0.000(5)
C4A 0.042(8) 0.055(10) 0.064(9) 0.006(7) 0.017(8) -0.003(7)
C5 0.058(7) 0.061(7) 0.074(8) 0.010(6) -0.009(6) 0.010(5)
C5A 0.035(7) 0.074(10) 0.063(8) 0.013(7) -0.023(6) -0.013(6)
C6 0.068(9) 0.050(6) 0.068(10) -0.010(6) 0.016(8) -0.014(6)
C6A 0.025(8) 0.119(17) 0.109(15) 0.035(12) -0.016(9) -0.041(10)
C7 0.136(5) 0.049(3) 0.057(4) 0.009(3) 0.057(4) 0.016(3)
C8 0.185(7) 0.109(6) 0.031(3) 0.001(4) -0.012(4) 0.002(6)
C9 0.188(13) 0.041(10) 0.064(11) -0.014(7) 0.070(10) 0.020(10)
C9A 0.218(19) 0.060(13) 0.11(2) -0.040(10) 0.104(16) -0.008(13)
C10 0.071(5) 0.030(4) 0.115(6) 0.000 0.050(5) 0.000
C11 0.157(14) 0.036(8) 0.163(11) 0.034(9) -0.002(11) 0.010(10)
C12 0.190(16) 0.044(8) 0.191(13) -0.038(10) 0.125(14) -0.014(11)
C13 0.102(8) 0.041(7) 0.133(12) -0.012(8) 0.034(7) -0.034(7)

loop_
_atom_type_symbol
_atom_type_description
_atom_type_scat_dispersion_real
_atom_type_scat_dispersion_imag
_atom_type_scat_source
C C 0.0033 0.0016 'International Tables Vol C Tables 4.2.6.8 and 6.1.1.4'
H H 0.0000 0.0000 'International Tables Vol C Tables 4.2.6.8 and 6.1.1.4'
N N 0.0061 0.0033 'International Tables Vol C Tables 4.2.6.8 and 6.1.1.4'
Na Na 0.0362 0.0249 'International Tables Vol C Tables 4.2.6.8 and 6.1.1.4'
Zn Zn 0.2839 1.4301 'International Tables Vol C Tables 4.2.6.8 and 6.1.1.4'

loop_
_geom_angle_atom_site_label_1
_geom_angle_atom_site_label_2
_geom_angle_atom_site_label_3
_geom_angle
_geom_angle_site_symmetry_1
_geom_angle_site_symmetry_3
_geom_angle_publ_flag
N2 Zn N2 105.4(2) . 2_656 ?
N2 Zn C10 127.28(10) . . ?
N2 Zn C10 127.28(10) 2_656 . ?
N1 Na N1 74.3(2) . 2_656 ?
N1 Na N2 117.97(14) . . ?
N1 Na N2 136.25(14) . 2_656 ?
N1 Na N2 136.24(14) 2_656 . ?
N1 Na N2 117.97(14) 2_656 2_656 ?
N1 Na C4 122.6(3) . . ?
N1 Na C4 104.4(3) 2_656 . ?
N1 Na C4 104.4(3) . 2_656 ?
N1 Na C4 122.6(3) 2_656 2_656 ?
N2 Na N2 83.26(18) . 2_656 ?
N2 Na C4 32.3(3) . . ?
N2 Na C4 96.1(3) 2_656 . ?
N2 Na C4 96.1(3) . 2_656 ?
N2 Na C4 32.3(3) 2_656 2_656 ?
C4 Na C4 120.8(5) . 2_656 ?
Na N1 C1 105.8(3) . . ?
Na N1 C2 116.0(4) . . ?
Na N1 C3 105.6(3) . . ?
C1 N1 C2 107.6(5) . . ?
C1 N1 C3 113.8(6) . . ?
C2 N1 C3 108.3(5) . . ?
Zn N2 Na 85.65(13) . . ?
Zn N2 C4 113.0(5) . . ?
Zn N2 C4A 117.8(6) . . ?
Zn N2 C7 118.1(4) . . ?
Na N2 C4 92.1(4) . . ?
Na N2 C4A 118.4(8) . . ?
Na N2 C7 117.7(3) . . ?
C4 N2 C7 121.4(6) . . ?
C4A N2 C7 100.3(7) . . ?
N1 C1 C1 117.4(5) . 2_656 ?
Na C4 N2 55.6(3) . . ?
Na C4 C5 149.8(9) . . ?
Na C4 C6 96.6(9) . . ?
N2 C4 C5 115.2(9) . . ?
N2 C4 C6 115.9(10) . . ?
C5 C4 C6 112.0(12) . . ?
N2 C4A C5A 106.0(11) . . ?
N2 C4A C6A 112.1(13) . . ?
C5A C4A C6A 107.8(14) . . ?
N2 C7 C8 109.2(5) . . ?
N2 C7 C9 109.3(9) . . ?
N2 C7 C9A 121.7(13) . . ?
C8 C7 C9 123.2(9) . . ?
C8 C7 C9A 96.4(12) . . ?
Zn C10 C11 113.0(6) . . ?
Zn C10 C12 111.3(6) . . ?
Zn C10 C13 107.3(6) . . ?
C11 C10 C12 110.2(10) . . ?
C11 C10 C13 111.6(9) . . ?
C12 C10 C13 102.9(9) . . ?

loop_
_geom_bond_atom_site_label_1
_geom_bond_atom_site_label_2
_geom_bond_distance
_geom_bond_site_symmetry_2
_geom_bond_publ_flag
Zn N2 2.020(4) . ?
Zn N2 2.020(3) 2_656 ?
Zn C10 2.044(7) . ?
Na N1 2.489(4) . ?
Na N1 2.489(4) 2_656 ?
Na N2 2.419(4) . ?
Na N2 2.419(4) 2_656 ?
Na C4 2.929(11) . ?
Na C4 2.929(11) 2_656 ?
N1 C1 1.463(8) . ?
N1 C2 1.445(7) . ?
N1 C3 1.461(8) . ?
N2 C4 1.565(13) . ?
N2 C4A 1.372(16) . ?
N2 C7 1.457(6) . ?
C1 C1 1.408(12) 2_656 ?
C4 C5 1.524(11) . ?
C4 C6 1.521(11) . ?
C4A C5A 1.521(12) . ?
C4A C6A 1.520(12) . ?
C7 C8 1.498(9) . ?
C7 C9 1.568(19) . ?
C7 C9A 1.62(2) . ?
C10 C11 1.480(11) . ?
C10 C12 1.550(11) . ?
C10 C13 1.516(10) . ?
